data_4510716
loop_
_publ_author_name
'Khullar, Sadhika'
'Mandal, Sanjay K.'

_publ_section_title
;
 Structural Diversity of Mn(II) Complexes with Acetylene Dicarboxylate and
 Hexadentate Ancillary Ligands under Ambient Conditions: Effect of
 Methylene Chain Length on Coordination Architectures
;
_journal_issue 7
_journal_name_full 'Crystal Growth &amp; Design'
_journal_page_first 3116
_journal_paper_doi 10.1021/cg400507n
_journal_volume 13
_journal_year 2013
_chemical_formula_moiety 'C33 H42 Mn2 N6 O8, C4 O4, 4(H2 O)'
_chemical_formula_sum 'C37 H50 Mn2 N6 O16'
_chemical_formula_weight 944.70
_chemical_name_common {[Mn2(tppen)(H2O)4(adc)](adc).4H2O}n
_space_group_crystal_system monoclinic
_space_group_IT_number 13
_space_group_name_Hall '-P 2yc'
_space_group_name_H-M_alt 'P 1 2/c 1'
_symmetry_space_group_name_Hall '-P 2yc'
_symmetry_space_group_name_H-M 'P 1 2/c 1'
_atom_sites_solution_hydrogens geom
_atom_sites_solution_primary direct
_atom_sites_solution_secondary difmap
_cell_angle_alpha 90
_cell_angle_beta 107.310(4)
_cell_angle_gamma 90
_cell_formula_units_Z 2
_cell_length_a 14.5375(9)
_cell_length_b 8.1374(4)
_cell_length_c 19.3409(9)
_cell_measurement_reflns_used 148
_cell_measurement_temperature 200.(2)
_cell_measurement_theta_max 22.9586
_cell_measurement_theta_min 2.8755
_cell_volume 2184.4(2)
_computing_cell_refinement 'APEX2 v2010.11-3 (Bruker AXS)'
_computing_data_collection 'APEX 2 (Bruker)'
_computing_data_reduction 'SAINT V7.68A (Bruker AXS, 2009)'
_computing_molecular_graphics 'SHELXTL (Bruker AXS)'
_computing_publication_material 'SHELXTL (Bruker AXS)'
_computing_structure_refinement 'SHELXL-97 (Sheldrick, 2008)'
_computing_structure_solution 'SHELXS-97 (Sheldrick, 2008)'
_diffrn_ambient_temperature 200.(2)
_diffrn_detector_area_resol_mean 8.3333
_diffrn_measured_fraction_theta_full 0.987
_diffrn_measured_fraction_theta_max 0.987
_diffrn_measurement_device_type 'Bruker Kappa APEX II'
_diffrn_measurement_method 'phi and omega scans'
_diffrn_radiation_monochromator graphite
_diffrn_radiation_type 'Mo K\a'
_diffrn_radiation_wavelength 0.71073
_diffrn_reflns_av_R_equivalents 0.0606
_diffrn_reflns_av_sigmaI/netI 0.0799
_diffrn_reflns_limit_h_max 16
_diffrn_reflns_limit_h_min -17
_diffrn_reflns_limit_k_max 7
_diffrn_reflns_limit_k_min -9
_diffrn_reflns_limit_l_max 23
_diffrn_reflns_limit_l_min -21
_diffrn_reflns_number 10746
_diffrn_reflns_theta_full 25.14
_diffrn_reflns_theta_max 25.14
_diffrn_reflns_theta_min 2.21
_diffrn_source 'fine focus'
_diffrn_source_type 'sealed tube'
_exptl_absorpt_coefficient_mu 0.653
_exptl_absorpt_correction_T_max 0.7452
_exptl_absorpt_correction_T_min 0.6612
_exptl_absorpt_correction_type multi-scan
_exptl_absorpt_process_details 'SADABS V2008/1 (Bruker AXS)'
_exptl_crystal_colour colourless
_exptl_crystal_density_diffrn 1.436
_exptl_crystal_density_method 'not measured'
_exptl_crystal_description block
_exptl_crystal_F_000 984
_exptl_crystal_size_max 0.300
_exptl_crystal_size_mid 0.250
_exptl_crystal_size_min 0.250
_refine_diff_density_max 0.423
_refine_diff_density_min -0.423
_refine_ls_extinction_method none
_refine_ls_goodness_of_fit_ref 0.966
_refine_ls_hydrogen_treatment mixed
_refine_ls_matrix_type full
_refine_ls_number_parameters 308
_refine_ls_number_reflns 3854
_refine_ls_number_restraints 0
_refine_ls_restrained_S_all 0.966
_refine_ls_R_factor_all 0.0853
_refine_ls_R_factor_gt 0.0462
_refine_ls_shift/su_max 0.000
_refine_ls_shift/su_mean 0.000
_refine_ls_structure_factor_coef Fsqd
_refine_ls_weighting_details 'calc w=1/[\s^2^(Fo^2^)+(0.0489P)^2^+0.0000P] where P=(Fo^2^+2Fc^2^)/3'
_refine_ls_weighting_scheme calc
_refine_ls_wR_factor_gt 0.0920
_refine_ls_wR_factor_ref 0.1082
_reflns_number_gt 2570
_reflns_number_total 3854
_reflns_threshold_expression >2sigma(I)
_cod_data_source_file cg400507n_si_002.cif
_cod_data_source_block 5
_cod_database_code 4510716

loop_
_space_group_symop_operation_xyz
'x, y, z'
'-x, y, -z+1/2'
'-x, -y, -z'
'x, -y, z-1/2'

loop_
_atom_site_type_symbol
_atom_site_label
_atom_site_fract_x
_atom_site_fract_y
_atom_site_fract_z
_atom_site_U_iso_or_equiv
_atom_site_adp_type
_atom_site_calc_flag
_atom_site_refinement_flags
_atom_site_occupancy
Mn Mn1 0.73357(4) 0.28169(6) 0.48061(2) 0.02194(17) Uani d . 1
N N1 0.8159(2) 0.4826(3) 0.56244(13) 0.0252(7) Uani d . 1
N N2 0.7594(2) 0.5045(3) 0.41368(13) 0.0242(7) Uani d . 1
N N3 0.6267(2) 0.3769(4) 0.53708(13) 0.0256(7) Uani d . 1
O O1 0.8769(2) 0.1979(4) 0.48058(15) 0.0329(7) Uani d . 1
H H1 0.890(3) 0.191(5) 0.446(2) 0.051(15) Uiso d . 1
H H2 0.909(3) 0.125(5) 0.512(2) 0.052(14) Uiso d . 1
O O2 0.7479(2) 0.0690(3) 0.55197(14) 0.0339(7) Uani d . 1
H H2C 0.716(5) 0.058(8) 0.584(3) 0.14(3) Uiso d . 1
H H2D 0.808(3) 0.040(5) 0.571(2) 0.056(15) Uiso d . 1
O O3 0.65006(17) 0.1920(3) 0.37818(11) 0.0300(6) Uani d . 1
O O4 0.52838(19) 0.0559(3) 0.40117(12) 0.0391(7) Uani d . 1
O O5 0.07635(18) 0.1573(3) 0.13932(11) 0.0353(7) Uani d . 1
O O6 -0.05885(19) 0.0158(3) 0.09431(12) 0.0401(7) Uani d . 1
O O7 0.2569(2) 0.8147(4) 0.73640(14) 0.0390(7) Uani d . 1
H H7A 0.189(3) 0.822(5) 0.710(2) 0.054(13) Uiso d . 1
H H7B 0.287(4) 0.819(7) 0.706(3) 0.11(2) Uiso d . 1
O O8 0.3351(3) 0.9543(4) 0.34311(18) 0.0472(8) Uani d . 1
H H8C 0.307(4) 1.016(7) 0.313(3) 0.09(2) Uiso d . 1
H H8D 0.398(4) 0.984(6) 0.363(3) 0.09(2) Uiso d . 1
C C1 0.8802(3) 0.5693(5) 0.52786(17) 0.0307(9) Uani d . 1
H H1A 0.9364 0.4989 0.5297 0.037 Uiso calc R 1
H H1B 0.9042 0.6717 0.5548 0.037 Uiso calc R 1
C C2 0.7432(3) 0.5962(4) 0.57472(17) 0.0282(9) Uani d . 1
H H2A 0.7223 0.6736 0.5335 0.034 Uiso calc R 1
H H2B 0.7723 0.6611 0.6191 0.034 Uiso calc R 1
C C3 0.6576(2) 0.5056(4) 0.58248(16) 0.0256(8) Uani d . 1
C C4 0.5480(3) 0.2965(5) 0.54056(18) 0.0300(9) Uani d . 1
H H4 0.5266 0.2053 0.5092 0.036 Uiso calc R 1
C C5 0.4960(3) 0.3389(5) 0.58727(18) 0.0348(10) Uani d . 1
H H5 0.4395 0.2802 0.5871 0.042 Uiso calc R 1
C C6 0.5283(3) 0.4685(5) 0.63402(19) 0.0402(10) Uani d . 1
H H6 0.4948 0.4996 0.6673 0.048 Uiso calc R 1
C C7 0.6102(3) 0.5529(5) 0.63205(18) 0.0345(10) Uani d . 1
H H7 0.6337 0.6421 0.6642 0.041 Uiso calc R 1
C C8 0.8715(3) 0.3997(4) 0.63009(16) 0.0271(8) Uani d . 1
H H8A 0.912 0.314 0.6174 0.033 Uiso calc R 1
H H8B 0.8253 0.3431 0.6507 0.033 Uiso calc R 1
C C9 0.9365(3) 0.5080(4) 0.68907(17) 0.0351(10) Uani d . 1
H H9A 0.9774 0.5768 0.6679 0.042 Uiso calc R 1
H H9B 0.8962 0.5821 0.7086 0.042 Uiso calc R 1
C C10 1.0 0.4054(6) 0.75 0.0317(13) Uani d S 1
H H10A 0.9587 0.3337 0.7696 0.038 Uiso calc PR 0.5
H H10B 1.0412 0.3337 0.7304 0.038 Uiso calc PR 0.5
C C12 0.8272(3) 0.6104(4) 0.44997(17) 0.0278(9) Uani d . 1
C C13 0.7133(3) 0.5377(4) 0.34408(17) 0.0299(9) Uani d . 1
H H13 0.666 0.4621 0.3177 0.036 Uiso calc R 1
C C14 0.7311(3) 0.6763(5) 0.30881(19) 0.0415(11) Uani d . 1
H H14 0.6963 0.6962 0.2596 0.05 Uiso calc R 1
C C15 0.8009(3) 0.7852(5) 0.3468(2) 0.0483(12) Uani d . 1
H H15 0.8151 0.8812 0.324 0.058 Uiso calc R 1
C C16 0.8495(3) 0.7527(5) 0.4183(2) 0.0422(11) Uani d . 1
H H16 0.8975 0.8262 0.4455 0.051 Uiso calc R 1
C C17 0.5208(2) 0.1134(4) 0.28178(16) 0.0264(8) Uani d . 1
C C18 0.5692(3) 0.1192(4) 0.36041(16) 0.0242(8) Uani d . 1
C C19 0.0008(3) 0.0607(4) 0.21939(17) 0.0278(8) Uani d . 1
C C20 0.0057(3) 0.0768(4) 0.14492(17) 0.0233(8) Uani d . 1

loop_
_atom_site_aniso_label
_atom_site_aniso_U_11
_atom_site_aniso_U_22
_atom_site_aniso_U_33
_atom_site_aniso_U_12
_atom_site_aniso_U_13
_atom_site_aniso_U_23
Mn1 0.0273(3) 0.0199(3) 0.0172(3) -0.0012(3) 0.0045(2) -0.0005(2)
N1 0.0282(17) 0.0250(18) 0.0202(14) -0.0004(14) 0.0038(13) 0.0011(12)
N2 0.0302(17) 0.0196(17) 0.0223(15) -0.0033(14) 0.0071(13) -0.0007(12)
N3 0.0299(18) 0.0264(18) 0.0186(14) 0.0015(14) 0.0045(13) 0.0005(13)
O1 0.0380(17) 0.0395(19) 0.0227(14) 0.0101(14) 0.0112(13) 0.0072(13)
O2 0.0350(18) 0.0343(18) 0.0344(15) 0.0057(14) 0.0132(14) 0.0096(12)
O3 0.0309(15) 0.0334(17) 0.0212(12) -0.0082(12) 0.0008(11) -0.0025(11)
O4 0.0455(17) 0.0467(19) 0.0242(13) -0.0139(14) 0.0090(12) 0.0036(12)
O5 0.0317(15) 0.0512(18) 0.0247(13) -0.0103(13) 0.0113(11) -0.0024(11)
O6 0.0451(17) 0.0465(19) 0.0282(13) -0.0167(14) 0.0099(13) -0.0100(12)
O7 0.0337(18) 0.048(2) 0.0312(15) 0.0017(15) 0.0041(14) -0.0036(13)
O8 0.041(2) 0.057(2) 0.0469(18) 0.0003(18) 0.0167(16) 0.0204(17)
C1 0.032(2) 0.028(2) 0.0290(19) -0.0096(18) 0.0051(17) 0.0017(16)
C2 0.037(2) 0.020(2) 0.0226(18) 0.0001(17) 0.0018(16) -0.0024(15)
C3 0.025(2) 0.027(2) 0.0199(17) 0.0071(17) -0.0012(15) 0.0004(15)
C4 0.030(2) 0.028(2) 0.0282(19) 0.0025(18) 0.0030(16) 0.0037(17)
C5 0.032(2) 0.039(3) 0.035(2) 0.0090(19) 0.0127(17) 0.0097(18)
C6 0.042(3) 0.050(3) 0.032(2) 0.018(2) 0.0173(19) 0.001(2)
C7 0.038(2) 0.039(3) 0.0257(19) 0.011(2) 0.0077(17) -0.0045(17)
C8 0.035(2) 0.024(2) 0.0186(17) -0.0003(17) 0.0017(15) 0.0010(15)
C9 0.048(3) 0.020(2) 0.0247(18) -0.0001(19) -0.0080(18) -0.0018(16)
C10 0.039(3) 0.027(3) 0.024(3) 0 0.002(2) 0
C12 0.032(2) 0.025(2) 0.0256(18) -0.0020(18) 0.0081(16) 0.0003(16)
C13 0.039(2) 0.024(2) 0.0235(18) -0.0020(18) 0.0051(17) 0.0018(16)
C14 0.058(3) 0.034(3) 0.028(2) -0.003(2) 0.0059(19) 0.0087(18)
C15 0.069(3) 0.033(3) 0.038(2) -0.017(2) 0.007(2) 0.013(2)
C16 0.050(3) 0.035(3) 0.037(2) -0.019(2) 0.0051(19) 0.0056(18)
C17 0.026(2) 0.023(2) 0.0274(16) -0.0052(16) 0.0032(16) 0.0008(15)
C18 0.029(2) 0.021(2) 0.0194(17) 0.0008(17) 0.0021(16) -0.0008(15)
C19 0.035(2) 0.022(2) 0.0290(17) -0.0029(18) 0.0134(17) -0.0023(15)
C20 0.029(2) 0.019(2) 0.0224(18) 0.0051(17) 0.0096(16) 0.0001(15)

loop_
_atom_type_symbol
_atom_type_description
_atom_type_scat_dispersion_real
_atom_type_scat_dispersion_imag
_atom_type_scat_source
C C 0.0033 0.0016 'International Tables Vol C Tables 4.2.6.8 and 6.1.1.4'
H H 0.0000 0.0000 'International Tables Vol C Tables 4.2.6.8 and 6.1.1.4'
N N 0.0061 0.0033 'International Tables Vol C Tables 4.2.6.8 and 6.1.1.4'
O O 0.0106 0.0060 'International Tables Vol C Tables 4.2.6.8 and 6.1.1.4'
Mn Mn 0.3368 0.7283 'International Tables Vol C Tables 4.2.6.8 and 6.1.1.4'

loop_
_geom_angle_atom_site_label_1
_geom_angle_atom_site_label_2
_geom_angle_atom_site_label_3
_geom_angle_site_symmetry_1
_geom_angle
O3 Mn1 O2 . 103.76(10)
O3 Mn1 O1 . 99.93(10)
O2 Mn1 O1 . 80.88(12)
O3 Mn1 N3 . 106.35(10)
O2 Mn1 N3 . 85.25(11)
O1 Mn1 N3 . 152.55(10)
O3 Mn1 N2 . 83.72(9)
O2 Mn1 N2 . 165.89(11)
O1 Mn1 N2 . 86.09(10)
N3 Mn1 N2 . 104.33(10)
O3 Mn1 N1 . 155.08(9)
O2 Mn1 N1 . 101.10(10)
O1 Mn1 N1 . 85.59(10)
N3 Mn1 N1 . 73.95(10)
N2 Mn1 N1 . 72.36(9)
C2 N1 C8 . 111.9(2)
C2 N1 C1 . 110.7(3)
C8 N1 C1 . 111.3(3)
C2 N1 Mn1 . 107.5(2)
C8 N1 Mn1 . 108.3(2)
C1 N1 Mn1 . 106.96(19)
C12 N2 C13 . 117.8(3)
C12 N2 Mn1 . 115.2(2)
C13 N2 Mn1 . 127.0(2)
C4 N3 C3 . 118.0(3)
C4 N3 Mn1 . 124.9(2)
C3 N3 Mn1 . 115.5(2)
Mn1 O1 H1 . 121.(3)
Mn1 O1 H2 . 121.(3)
H1 O1 H2 . 110.(4)
Mn1 O2 H2C . 123.(4)
Mn1 O2 H2D . 112.(3)
H2C O2 H2D . 110.(5)
C18 O3 Mn1 . 129.8(2)
H7A O7 H7B . 106.(4)
H8C O8 H8D . 112.(5)
N1 C1 C12 . 110.6(3)
N1 C1 H1A . 109.5
C12 C1 H1A . 109.5
N1 C1 H1B . 109.5
C12 C1 H1B . 109.5
H1A C1 H1B . 108.1
N1 C2 C3 . 111.4(3)
N1 C2 H2A . 109.3
C3 C2 H2A . 109.3
N1 C2 H2B . 109.3
C3 C2 H2B . 109.3
H2A C2 H2B . 108.0
N3 C3 C7 . 121.5(3)
N3 C3 C2 . 116.3(3)
C7 C3 C2 . 122.1(3)
N3 C4 C5 . 123.6(4)
N3 C4 H4 . 118.2
C5 C4 H4 . 118.2
C6 C5 C4 . 118.3(4)
C6 C5 H5 . 120.9
C4 C5 H5 . 120.9
C5 C6 C7 . 119.3(3)
C5 C6 H6 . 120.3
C7 C6 H6 . 120.3
C6 C7 C3 . 119.2(4)
C6 C7 H7 . 120.4
C3 C7 H7 . 120.4
N1 C8 C9 . 116.8(3)
N1 C8 H8A . 108.1
C9 C8 H8A . 108.1
N1 C8 H8B . 108.1
C9 C8 H8B . 108.1
H8A C8 H8B . 107.3
C10 C9 C8 . 111.2(3)
C10 C9 H9A . 109.4
C8 C9 H9A . 109.4
C10 C9 H9B . 109.4
C8 C9 H9B . 109.4
H9A C9 H9B . 108.0
C9 C10 C9 2_756 113.0(4)
C9 C10 H10A 2_756 109.0
C9 C10 H10A . 109.0
C9 C10 H10B 2_756 109.0
C9 C10 H10B . 109.0
H10A C10 H10B . 107.8
N2 C12 C16 . 122.4(3)
N2 C12 C1 . 117.2(3)
C16 C12 C1 . 120.4(3)
N2 C13 C14 . 123.3(3)
N2 C13 H13 . 118.3
C14 C13 H13 . 118.3
C13 C14 C15 . 118.5(3)
C13 C14 H14 . 120.8
C15 C14 H14 . 120.8
C16 C15 C14 . 119.1(4)
C16 C15 H15 . 120.4
C14 C15 H15 . 120.4
C15 C16 C12 . 118.9(4)
C15 C16 H16 . 120.6
C12 C16 H16 . 120.6
C17 C17 C18 2_655 177.6(4)
O4 C18 O3 . 127.3(3)
O4 C18 C17 . 118.3(3)
O3 C18 C17 . 114.5(3)
C19 C19 C20 2 174.6(3)
O6 C20 O5 . 126.1(3)
O6 C20 C19 . 119.5(3)
O5 C20 C19 . 114.4(3)

loop_
_geom_bond_atom_site_label_1
_geom_bond_atom_site_label_2
_geom_bond_site_symmetry_2
_geom_bond_distance
Mn1 O3 . 2.121(2)
Mn1 O2 . 2.184(3)
Mn1 O1 . 2.192(3)
Mn1 N3 . 2.284(3)
Mn1 N2 . 2.322(3)
Mn1 N1 . 2.341(3)
N1 C2 . 1.476(4)
N1 C8 . 1.480(4)
N1 C1 . 1.481(4)
N2 C12 . 1.340(4)
N2 C13 . 1.341(4)
N3 C4 . 1.336(4)
N3 C3 . 1.355(4)
O1 H1 . 0.76(4)
O1 H2 . 0.87(4)
O2 H2C . 0.88(7)
O2 H2D . 0.87(4)
O3 C18 . 1.269(4)
O4 C18 . 1.232(4)
O5 C20 . 1.249(4)
O6 C20 . 1.240(4)
O7 H7A . 0.97(4)
O7 H7B . 0.83(6)
O8 H8C . 0.78(5)
O8 H8D . 0.91(6)
C1 C12 . 1.512(4)
C1 H1A . 0.99
C1 H1B . 0.99
C2 C3 . 1.491(5)
C2 H2A . 0.99
C2 H2B . 0.99
C3 C7 . 1.392(5)
C4 C5 . 1.383(5)
C4 H4 . 0.95
C5 C6 . 1.377(5)
C5 H5 . 0.95
C6 C7 . 1.385(5)
C6 H6 . 0.95
C7 H7 . 0.95
C8 C9 . 1.526(4)
C8 H8A . 0.99
C8 H8B . 0.99
C9 C10 . 1.514(4)
C9 H9A . 0.99
C9 H9B . 0.99
C10 C9 2_756 1.514(4)
C10 H10A . 0.99
C10 H10B . 0.99
C12 C16 . 1.393(5)
C13 C14 . 1.382(5)
C13 H13 . 0.95
C14 C15 . 1.382(5)
C14 H14 . 0.95
C15 C16 . 1.379(5)
C15 H15 . 0.95
C16 H16 . 0.95
C17 C17 2_655 1.198(6)
C17 C18 . 1.474(4)
C19 C19 2 1.191(6)
C19 C20 . 1.469(4)
